data_7057129
loop_
_publ_author_name
'Pramanik, Koushik'
'Malpaharia, Pijush'
'Colacio, Enrique'
'Das, Babulal'
'Chandra, Swapan K.'

_publ_section_title
;
 Octadentate flexible ligands as a platform for a variety of homo and
 heterometallic complexes containing diphenoxido and phenoxido/azido
 bridging groups: synthesis, structure and magnetic properties
;
_journal_issue 8
_journal_name_full 'New Journal of Chemistry'
_journal_page_first 6332
_journal_paper_doi 10.1039/C7NJ05112C
_journal_volume 42
_journal_year 2018
_chemical_formula_sum 'C32 H40 Cl Cu2 N5 O11'
_chemical_formula_weight 833.22
_space_group_crystal_system monoclinic
_space_group_IT_number 14
_space_group_name_Hall '-P 2ybc'
_space_group_name_H-M_alt 'P 1 21/c 1'
_symmetry_space_group_name_Hall '-P 2ybc'
_symmetry_space_group_name_H-M 'P 1 21/c 1'
_atom_sites_solution_hydrogens mixed
_audit_creation_method SHELXL-2014/7
_audit_update_record
;
2017-08-31 deposited with the CCDC.
2018-03-07 downloaded from the CCDC.
;
_cell_angle_alpha 90
_cell_angle_beta 101.173(2)
_cell_angle_gamma 90
_cell_formula_units_Z 4
_cell_length_a 11.1835(3)
_cell_length_b 15.4275(4)
_cell_length_c 20.3944(5)
_cell_measurement_reflns_used 4175
_cell_measurement_temperature 296(2)
_cell_measurement_theta_max 25.000
_cell_measurement_theta_min 1.667
_cell_volume 3452.02(16)
_computing_cell_refinement 'Bruker SMART'
_computing_data_collection 'Bruker SMART'
_computing_data_reduction 'Bruker SAINT'
_computing_molecular_graphics 'Bruker SHELXTL'
_computing_publication_material 'Bruker SHELXTL'
_computing_structure_refinement 'SHELXL-2014/7 (Sheldrick, 2014)'
_computing_structure_solution 'SHELXL-2014/7 (Sheldrick, 2014)'
_diffrn_ambient_temperature 296(2)
_diffrn_measured_fraction_theta_full 1.000
_diffrn_measured_fraction_theta_max 1.000
_diffrn_measurement_device_type 'CCD area detector'
_diffrn_measurement_method 'phi and omega scans'
_diffrn_radiation_type MoK\a
_diffrn_radiation_wavelength 0.71073
_diffrn_reflns_av_R_equivalents 0.0628
_diffrn_reflns_av_unetI/netI 0.0405
_diffrn_reflns_Laue_measured_fraction_full 1.000
_diffrn_reflns_Laue_measured_fraction_max 1.000
_diffrn_reflns_limit_h_max 13
_diffrn_reflns_limit_h_min -13
_diffrn_reflns_limit_k_max 18
_diffrn_reflns_limit_k_min -18
_diffrn_reflns_limit_l_max 24
_diffrn_reflns_limit_l_min -24
_diffrn_reflns_number 44015
_diffrn_reflns_point_group_measured_fraction_full 1.000
_diffrn_reflns_point_group_measured_fraction_max 1.000
_diffrn_reflns_theta_full 25.000
_diffrn_reflns_theta_max 25.000
_diffrn_reflns_theta_min 1.667
_exptl_absorpt_coefficient_mu 1.377
_exptl_absorpt_correction_T_max 0.805
_exptl_absorpt_correction_T_min 0.596
_exptl_absorpt_correction_type multi-scan
_exptl_absorpt_process_details 'face indexing'
_exptl_crystal_colour blue
_exptl_crystal_density_diffrn 1.603
_exptl_crystal_description blocks
_exptl_crystal_F_000 1720
_exptl_crystal_size_max 0.30
_exptl_crystal_size_mid 0.23
_exptl_crystal_size_min 0.14
_refine_diff_density_max 0.752
_refine_diff_density_min -0.443
_refine_diff_density_rms 0.071
_refine_ls_extinction_method none
_refine_ls_goodness_of_fit_ref 1.012
_refine_ls_hydrogen_treatment mixed
_refine_ls_matrix_type full
_refine_ls_number_parameters 475
_refine_ls_number_reflns 6083
_refine_ls_number_restraints 2
_refine_ls_restrained_S_all 1.012
_refine_ls_R_factor_all 0.0791
_refine_ls_R_factor_gt 0.0488
_refine_ls_shift/su_max 0.000
_refine_ls_shift/su_mean 0.000
_refine_ls_structure_factor_coef Fsqd
_refine_ls_weighting_details 'w=1/[\s^2^(Fo^2^)+(0.1000P)^2^+1.2822P] where P=(Fo^2^+2Fc^2^)/3'
_refine_ls_weighting_scheme calc
_refine_ls_wR_factor_gt 0.1405
_refine_ls_wR_factor_ref 0.1640
_reflns_Friedel_coverage 0.000
_reflns_number_gt 4175
_reflns_number_total 6083
_reflns_threshold_expression 'I > 2\s(I)'
_cod_data_source_file c7nj05112c2.cif
_cod_data_source_block SKC-15G_0m
_cod_depositor_comments
;
The following automatic conversions were performed:

'_exptl_absorpt_correction_type' value 'Multi-scan' changed to
'multi-scan' according to
/home/data/users/saulius/crontab/automatic-downloads/rss-feeds/RSC/lib/dictionaries/cif_core.dic
dictionary named 'cif_core.dic' version 2.4.2 from 2011-04-26.

Automatic conversion script
Id: cif_fix_values 4973 2017-02-22 13:04:09Z antanas 

 Adding full bibliography for 7057128--7057135.cif.
;
_cod_database_code 7057129
_shelx_shelxl_version_number 2014/7
_shelx_space_group_comment
;
The symmetry employed for this shelxl refinement is uniquely defined
by the following loop, which should always be used as a source of
symmetry information in preference to the above space-group names.
They are only intended as comments.
;

loop_
_space_group_symop_operation_xyz
'x, y, z'
'-x, y+1/2, -z+1/2'
'-x, -y, -z'
'x, -y-1/2, z-1/2'

loop_
_atom_site_label
_atom_site_type_symbol
_atom_site_fract_x
_atom_site_fract_y
_atom_site_fract_z
_atom_site_U_iso_or_equiv
_atom_site_adp_type
_atom_site_occupancy
_atom_site_site_symmetry_order
_atom_site_calc_flag
_atom_site_refinement_flags_posn
_atom_site_refinement_flags_adp
Cu1 Cu 0.50891(5) 0.09410(4) 0.21118(3) 0.0480(2) Uani 1 1 d . .
Cu2 Cu 0.67572(5) 0.06240(4) 0.10861(3) 0.0556(2) Uani 1 1 d . .
Cl1 Cl 0.00479(13) 0.29492(9) 0.94431(6) 0.0649(4) Uani 1 1 d . .
N2 N 0.4622(4) 0.1198(2) 0.29691(17) 0.0493(9) Uani 1 1 d . .
N3 N 0.6431(3) 0.1873(2) 0.24266(18) 0.0503(9) Uani 1 1 d . .
N1 N 0.7568(4) -0.0389(3) 0.07994(19) 0.0572(10) Uani 1 1 d . .
N5 N 0.7264(4) 0.1220(3) 0.0301(2) 0.0604(11) Uani 1 1 d . .
N4 N 0.7653(3) 0.1822(3) 0.16403(19) 0.0576(10) Uani 1 1 d . .
C7 C 0.3667(4) 0.0922(3) 0.3161(2) 0.0504(11) Uani 1 1 d . .
H7 H 0.3513 0.1144 0.3561 0.060 Uiso 1 1 calc R U
C19 C 0.8267(5) 0.0703(4) 0.0129(3) 0.0693(15) Uani 1 1 d . .
H19A H 0.9014 0.0810 0.0450 0.083 Uiso 1 1 calc R U
H19B H 0.8398 0.0859 -0.0312 0.083 Uiso 1 1 calc R U
C24 C 0.6736(4) -0.0983(3) 0.2749(2) 0.0553(12) Uani 1 1 d . .
H24 H 0.6277 -0.0632 0.2977 0.066 Uiso 1 1 calc R U
C12 C 0.4949(4) 0.2036(3) 0.0980(2) 0.0464(11) Uani 1 1 d . .
C5 C 0.1822(4) 0.0086(3) 0.3122(2) 0.0524(11) Uani 1 1 d . .
H5 H 0.1754 0.0344 0.3525 0.063 Uiso 1 1 calc R U
C6 C 0.2813(4) 0.0304(3) 0.2821(2) 0.0461(10) Uani 1 1 d . .
C10 C 0.6767(4) 0.2403(3) 0.1873(2) 0.0508(11) Uani 1 1 d . .
H10 H 0.7196 0.2925 0.2067 0.061 Uiso 1 1 calc R U
C1 C 0.2924(4) -0.0071(3) 0.2201(2) 0.0451(10) Uani 1 1 d . .
C11 C 0.5700(4) 0.2671(3) 0.1352(2) 0.0484(11) Uani 1 1 d . .
C13 C 0.4034(4) 0.2312(3) 0.0460(2) 0.0528(12) Uani 1 1 d . .
H13 H 0.3560 0.1902 0.0194 0.063 Uiso 1 1 calc R U
C4 C 0.0956(4) -0.0497(3) 0.2833(3) 0.0580(13) Uani 1 1 d . .
C27 C 0.8047(4) -0.2074(3) 0.2070(2) 0.0540(12) Uani 1 1 d . .
H27 H 0.8468 -0.2448 0.1838 0.065 Uiso 1 1 calc R U
C26 C 0.7892(4) -0.2298(3) 0.2701(2) 0.0541(12) Uani 1 1 d . .
C23 C 0.6932(4) -0.0725(3) 0.2116(2) 0.0494(11) Uani 1 1 d . .
C9 C 0.5903(5) 0.2423(3) 0.2898(2) 0.0582(13) Uani 1 1 d . .
H9A H 0.5251 0.2778 0.2652 0.070 Uiso 1 1 calc R U
H9B H 0.6524 0.2803 0.3141 0.070 Uiso 1 1 calc R U
C16 C 0.5471(4) 0.3546(3) 0.1215(2) 0.0519(12) Uani 1 1 d . .
H16 H 0.5970 0.3961 0.1461 0.062 Uiso 1 1 calc R U
C2 C 0.2002(4) -0.0656(3) 0.1916(2) 0.0518(12) Uani 1 1 d . .
H2 H 0.2037 -0.0909 0.1506 0.062 Uiso 1 1 calc R U
C25 C 0.7215(4) -0.1753(3) 0.3036(2) 0.0553(12) Uani 1 1 d . .
H25 H 0.7084 -0.1908 0.3458 0.066 Uiso 1 1 calc R U
C14 C 0.3813(5) 0.3195(4) 0.0329(2) 0.0613(13) Uani 1 1 d . .
H14 H 0.3195 0.3366 -0.0021 0.074 Uiso 1 1 calc R U
C8 C 0.5415(5) 0.1843(3) 0.3377(2) 0.0614(13) Uani 1 1 d . .
H8A H 0.6080 0.1556 0.3675 0.074 Uiso 1 1 calc R U
H8B H 0.4953 0.2178 0.3644 0.074 Uiso 1 1 calc R U
C22 C 0.7586(4) -0.1294(3) 0.1766(2) 0.0498(11) Uani 1 1 d . .
C15 C 0.4512(5) 0.3811(3) 0.0717(2) 0.0568(12) Uani 1 1 d . .
C3 C 0.1057(5) -0.0862(3) 0.2222(2) 0.0568(12) Uani 1 1 d . .
H3 H 0.0469 -0.1254 0.2018 0.068 Uiso 1 1 calc R U
C21 C 0.7854(4) -0.1104(3) 0.1125(2) 0.0579(13) Uani 1 1 d . .
H21 H 0.8264 -0.1524 0.0926 0.069 Uiso 1 1 calc R U
C18 C 0.7602(5) 0.2147(4) 0.0450(3) 0.0698(15) Uani 1 1 d . .
H18A H 0.6870 0.2499 0.0387 0.084 Uiso 1 1 calc R U
H18B H 0.8102 0.2352 0.0142 0.084 Uiso 1 1 calc R U
C20 C 0.7912(5) -0.0240(4) 0.0145(3) 0.0695(15) Uani 1 1 d . .
H20A H 0.7231 -0.0366 -0.0215 0.083 Uiso 1 1 calc R U
H20B H 0.8591 -0.0609 0.0095 0.083 Uiso 1 1 calc R U
C28 C 0.8468(5) 0.1567(4) 0.2267(3) 0.0715(15) Uani 1 1 d . .
H28A H 0.9083 0.2007 0.2410 0.086 Uiso 1 1 calc R U
H28B H 0.8869 0.1020 0.2215 0.086 Uiso 1 1 calc R U
C17 C 0.8292(5) 0.2243(4) 0.1156(3) 0.0740(16) Uani 1 1 d . .
H17A H 0.9095 0.1987 0.1193 0.089 Uiso 1 1 calc R U
H17B H 0.8397 0.2854 0.1264 0.089 Uiso 1 1 calc R U
C29 C 0.7613(4) 0.1480(4) 0.2766(2) 0.0668(15) Uani 1 1 d . .
H29A H 0.7503 0.0876 0.2871 0.080 Uiso 1 1 calc R U
H29B H 0.7940 0.1787 0.3177 0.080 Uiso 1 1 calc R U
O4 O 0.8442(3) -0.3055(2) 0.29563(18) 0.0667(9) Uani 1 1 d . .
O5 O -0.0030(3) -0.0755(3) 0.3097(2) 0.0811(12) Uani 1 1 d . .
C30 C 0.8295(5) -0.3312(4) 0.3607(3) 0.0681(14) Uani 1 1 d . .
H30A H 0.8639 -0.2878 0.3925 0.102 Uiso 1 1 calc R U
H30B H 0.8705 -0.3854 0.3721 0.102 Uiso 1 1 calc R U
H30C H 0.7444 -0.3378 0.3612 0.102 Uiso 1 1 calc R U
C31 C -0.0124(6) -0.0439(5) 0.3732(3) 0.090(2) Uani 1 1 d . .
H31A H 0.0586 -0.0605 0.4052 0.135 Uiso 1 1 calc R U
H31B H -0.0838 -0.0677 0.3861 0.135 Uiso 1 1 calc R U
H31C H -0.0185 0.0182 0.3717 0.135 Uiso 1 1 calc R U
O1 O 0.3819(3) 0.0098(2) 0.18833(15) 0.0544(8) Uani 1 1 d . .
O3 O 0.6476(3) 0.0029(2) 0.18682(16) 0.0562(8) Uani 1 1 d . .
O2 O 0.5121(3) 0.1185(2) 0.11297(14) 0.0477(7) Uani 1 1 d . .
O6 O 0.4328(4) 0.4696(2) 0.06637(19) 0.0768(11) Uani 1 1 d . .
O9 O -0.0869(6) 0.3526(4) 0.9527(3) 0.144(2) Uani 1 1 d . .
O8 O 0.0911(6) 0.3286(4) 0.9113(3) 0.153(3) Uani 1 1 d . .
O10 O -0.0533(7) 0.2299(5) 0.9037(4) 0.186(3) Uani 1 1 d . .
O7 O 0.0537(6) 0.2535(8) 0.9982(3) 0.245(5) Uani 1 1 d . .
C32 C 0.3303(6) 0.4994(4) 0.0193(3) 0.0903(19) Uani 1 1 d . .
H32A H 0.3338 0.4766 -0.0241 0.135 Uiso 1 1 calc R U
H32B H 0.3312 0.5616 0.0178 0.135 Uiso 1 1 calc R U
H32C H 0.2568 0.4801 0.0324 0.135 Uiso 1 1 calc R U
O11 O 0.4411(4) 0.8960(3) 0.0951(2) 0.0756(11) Uani 1 1 d D .
H11A H 0.427(7) 0.929(4) 0.132(3) 0.14(3) Uiso 1 1 d D .
H11B H 0.473(6) 0.932(4) 0.064(3) 0.11(3) Uiso 1 1 d D .
H5N H 0.657(6) 0.121(4) -0.005(3) 0.10(2) Uiso 1 1 d . .

loop_
_atom_site_aniso_label
_atom_site_aniso_U_11
_atom_site_aniso_U_22
_atom_site_aniso_U_33
_atom_site_aniso_U_23
_atom_site_aniso_U_13
_atom_site_aniso_U_12
Cu1 0.0459(3) 0.0533(4) 0.0449(3) -0.0067(2) 0.0096(2) -0.0049(2)
Cu2 0.0554(4) 0.0613(4) 0.0541(4) -0.0018(3) 0.0205(3) -0.0004(3)
Cl1 0.0661(8) 0.0749(9) 0.0565(8) 0.0034(6) 0.0188(6) 0.0054(7)
N2 0.054(2) 0.050(2) 0.044(2) -0.0088(17) 0.0115(18) -0.0050(18)
N3 0.045(2) 0.059(2) 0.046(2) -0.0064(18) 0.0056(17) -0.0036(18)
N1 0.055(2) 0.070(3) 0.050(2) -0.006(2) 0.0189(19) 0.004(2)
N5 0.061(3) 0.062(3) 0.062(3) -0.003(2) 0.022(2) -0.009(2)
N4 0.042(2) 0.075(3) 0.056(2) -0.008(2) 0.0101(18) -0.011(2)
C7 0.059(3) 0.054(3) 0.039(2) 0.003(2) 0.013(2) 0.007(2)
C19 0.069(3) 0.091(4) 0.053(3) 0.000(3) 0.026(3) 0.001(3)
C24 0.054(3) 0.052(3) 0.062(3) -0.004(2) 0.017(2) 0.003(2)
C12 0.043(2) 0.055(3) 0.044(2) -0.003(2) 0.013(2) -0.006(2)
C5 0.056(3) 0.054(3) 0.049(3) 0.001(2) 0.016(2) 0.006(2)
C6 0.046(2) 0.045(2) 0.048(3) 0.002(2) 0.010(2) 0.002(2)
C10 0.046(3) 0.056(3) 0.050(3) -0.007(2) 0.007(2) -0.012(2)
C1 0.048(2) 0.043(3) 0.045(2) 0.005(2) 0.009(2) 0.004(2)
C11 0.045(2) 0.053(3) 0.047(3) -0.002(2) 0.010(2) -0.010(2)
C13 0.054(3) 0.060(3) 0.042(3) -0.004(2) 0.005(2) -0.011(2)
C4 0.048(3) 0.061(3) 0.068(3) 0.001(3) 0.018(2) -0.004(2)
C27 0.051(3) 0.055(3) 0.058(3) -0.010(2) 0.015(2) -0.003(2)
C26 0.049(3) 0.051(3) 0.062(3) -0.005(2) 0.011(2) -0.004(2)
C23 0.042(2) 0.057(3) 0.050(3) -0.001(2) 0.011(2) 0.000(2)
C9 0.063(3) 0.063(3) 0.049(3) -0.017(2) 0.013(2) -0.017(3)
C16 0.055(3) 0.054(3) 0.048(3) -0.010(2) 0.014(2) -0.016(2)
C2 0.058(3) 0.052(3) 0.045(3) -0.003(2) 0.007(2) 0.000(2)
C25 0.055(3) 0.063(3) 0.051(3) -0.002(2) 0.019(2) -0.005(2)
C14 0.063(3) 0.069(4) 0.050(3) 0.005(3) 0.006(2) 0.000(3)
C8 0.070(3) 0.067(3) 0.046(3) -0.009(2) 0.008(2) -0.014(3)
C22 0.041(2) 0.059(3) 0.048(3) -0.008(2) 0.006(2) -0.002(2)
C15 0.064(3) 0.056(3) 0.052(3) 0.003(2) 0.017(2) -0.009(2)
C3 0.053(3) 0.056(3) 0.060(3) -0.002(2) 0.008(2) -0.010(2)
C21 0.053(3) 0.065(3) 0.054(3) -0.011(3) 0.006(2) 0.005(2)
C18 0.072(4) 0.074(4) 0.069(4) 0.002(3) 0.029(3) -0.016(3)
C20 0.082(4) 0.078(4) 0.054(3) -0.004(3) 0.027(3) 0.008(3)
C28 0.047(3) 0.090(4) 0.073(4) -0.013(3) -0.001(3) -0.002(3)
C17 0.056(3) 0.086(4) 0.085(4) -0.018(3) 0.027(3) -0.027(3)
C29 0.055(3) 0.085(4) 0.053(3) 0.000(3) -0.008(2) 0.001(3)
O4 0.074(2) 0.056(2) 0.071(2) 0.0014(18) 0.0165(19) 0.0080(18)
O5 0.065(2) 0.108(3) 0.079(3) -0.016(2) 0.032(2) -0.027(2)
C30 0.066(3) 0.066(3) 0.071(4) 0.006(3) 0.012(3) -0.005(3)
C31 0.076(4) 0.116(5) 0.088(4) -0.025(4) 0.041(3) -0.025(4)
O1 0.0577(19) 0.057(2) 0.0520(19) -0.0110(15) 0.0195(16) -0.0088(16)
O3 0.0546(19) 0.063(2) 0.0552(19) 0.0026(16) 0.0209(16) 0.0112(16)
O2 0.0491(18) 0.0480(19) 0.0457(17) -0.0034(14) 0.0087(14) -0.0062(14)
O6 0.103(3) 0.051(2) 0.074(2) 0.0039(19) 0.010(2) 0.002(2)
O9 0.160(5) 0.118(4) 0.187(6) 0.013(4) 0.112(5) 0.046(4)
O8 0.173(6) 0.121(4) 0.208(6) 0.043(4) 0.141(5) 0.022(4)
O10 0.172(6) 0.151(6) 0.232(8) -0.080(6) 0.030(6) -0.027(5)
O7 0.128(5) 0.469(15) 0.129(5) 0.157(8) 0.002(4) 0.044(7)
C32 0.108(5) 0.069(4) 0.091(5) 0.007(3) 0.013(4) 0.013(4)
O11 0.079(3) 0.081(3) 0.066(3) -0.019(2) 0.009(2) -0.005(2)

loop_
_atom_type_symbol
_atom_type_description
_atom_type_scat_dispersion_real
_atom_type_scat_dispersion_imag
_atom_type_scat_source
C C 0.0033 0.0016 'International Tables Vol C Tables 4.2.6.8 and 6.1.1.4'
H H 0.0000 0.0000 'International Tables Vol C Tables 4.2.6.8 and 6.1.1.4'
N N 0.0061 0.0033 'International Tables Vol C Tables 4.2.6.8 and 6.1.1.4'
O O 0.0106 0.0060 'International Tables Vol C Tables 4.2.6.8 and 6.1.1.4'
Cl Cl 0.1484 0.1585 'International Tables Vol C Tables 4.2.6.8 and 6.1.1.4'
Cu Cu 0.3201 1.2651 'International Tables Vol C Tables 4.2.6.8 and 6.1.1.4'

loop_
_geom_angle_atom_site_label_1
_geom_angle_atom_site_label_2
_geom_angle_atom_site_label_3
_geom_angle
O1 Cu1 N2 92.37(14)
O1 Cu1 O2 92.25(12)
N2 Cu1 O2 153.47(15)
O1 Cu1 N3 175.84(14)
N2 Cu1 N3 83.47(15)
O2 Cu1 N3 91.52(13)
O1 Cu1 O3 91.85(13)
N2 Cu1 O3 130.26(14)
O2 Cu1 O3 75.65(12)
N3 Cu1 O3 90.78(13)
O3 Cu2 N1 91.51(16)
O3 Cu2 N5 173.24(17)
N1 Cu2 N5 84.75(18)
O3 Cu2 O2 82.77(13)
N1 Cu2 O2 145.55(15)
N5 Cu2 O2 103.48(16)
O3 Cu2 N4 95.88(14)
N1 Cu2 N4 127.49(15)
N5 Cu2 N4 82.04(16)
O2 Cu2 N4 86.95(13)
O7 Cl1 O8 112.2(5)
O7 Cl1 O10 102.9(7)
O8 Cl1 O10 105.8(5)
O7 Cl1 O9 114.2(5)
O8 Cl1 O9 114.9(3)
O10 Cl1 O9 105.4(5)
C7 N2 C8 119.8(4)
C7 N2 Cu1 126.0(3)
C8 N2 Cu1 113.8(3)
C9 N3 C29 111.0(4)
C9 N3 C10 111.3(4)
C29 N3 C10 104.0(4)
C9 N3 Cu1 103.8(3)
C29 N3 Cu1 112.4(3)
C10 N3 Cu1 114.5(3)
C21 N1 C20 120.9(4)
C21 N1 Cu2 127.7(3)
C20 N1 Cu2 111.3(3)
C19 N5 C18 113.1(4)
C19 N5 Cu2 106.6(3)
C18 N5 Cu2 111.8(3)
C19 N5 H5N 111(4)
C18 N5 H5N 108(4)
Cu2 N5 H5N 106(4)
C28 N4 C17 113.5(4)
C28 N4 C10 102.9(4)
C17 N4 C10 112.9(4)
C28 N4 Cu2 110.5(3)
C17 N4 Cu2 104.3(3)
C10 N4 Cu2 113.0(3)
N2 C7 C6 126.2(4)
N2 C7 H7 116.9
C6 C7 H7 116.9
N5 C19 C20 107.5(4)
N5 C19 H19A 110.2
C20 C19 H19A 110.2
N5 C19 H19B 110.2
C20 C19 H19B 110.2
H19A C19 H19B 108.5
C25 C24 C23 121.0(5)
C25 C24 H24 119.5
C23 C24 H24 119.5
O2 C12 C13 121.4(4)
O2 C12 C11 120.5(4)
C13 C12 C11 118.1(4)
C4 C5 C6 121.3(4)
C4 C5 H5 119.3
C6 C5 H5 119.3
C5 C6 C1 120.3(4)
C5 C6 C7 117.0(4)
C1 C6 C7 122.7(4)
N4 C10 C11 115.5(4)
N4 C10 N3 101.1(4)
C11 C10 N3 113.9(4)
N4 C10 H10 108.7
C11 C10 H10 108.7
N3 C10 H10 108.7
O1 C1 C2 119.2(4)
O1 C1 C6 124.3(4)
C2 C1 C6 116.5(4)
C16 C11 C12 119.8(4)
C16 C11 C10 120.1(4)
C12 C11 C10 120.1(4)
C12 C13 C14 121.4(4)
C12 C13 H13 119.3
C14 C13 H13 119.3
C5 C4 O5 125.1(5)
C5 C4 C3 118.6(4)
O5 C4 C3 116.3(4)
C26 C27 C22 121.7(5)
C26 C27 H27 119.2
C22 C27 H27 119.2
O4 C26 C27 116.1(4)
O4 C26 C25 124.9(5)
C27 C26 C25 119.0(5)
O3 C23 C24 118.7(4)
O3 C23 C22 123.2(4)
C24 C23 C22 118.2(4)
N3 C9 C8 108.7(4)
N3 C9 H9A 109.9
C8 C9 H9A 109.9
N3 C9 H9B 109.9
C8 C9 H9B 109.9
H9A C9 H9B 108.3
C15 C16 C11 121.2(4)
C15 C16 H16 119.4
C11 C16 H16 119.4
C3 C2 C1 122.0(4)
C3 C2 H2 119.0
C1 C2 H2 119.0
C24 C25 C26 120.8(5)
C24 C25 H25 119.6
C26 C25 H25 119.6
C15 C14 C13 120.0(5)
C15 C14 H14 120.0
C13 C14 H14 120.0
N2 C8 C9 106.7(4)
N2 C8 H8A 110.4
C9 C8 H8A 110.4
N2 C8 H8B 110.4
C9 C8 H8B 110.4
H8A C8 H8B 108.6
C27 C22 C23 119.3(4)
C27 C22 C21 117.0(4)
C23 C22 C21 123.6(4)
C14 C15 O6 125.2(5)
C14 C15 C16 119.3(5)
O6 C15 C16 115.5(4)
C2 C3 C4 121.3(5)
C2 C3 H3 119.4
C4 C3 H3 119.4
N1 C21 C22 124.6(5)
N1 C21 H21 117.7
C22 C21 H21 117.7
N5 C18 C17 110.6(5)
N5 C18 H18A 109.5
C17 C18 H18A 109.5
N5 C18 H18B 109.5
C17 C18 H18B 109.5
H18A C18 H18B 108.1
N1 C20 C19 106.5(4)
N1 C20 H20A 110.4
C19 C20 H20A 110.4
N1 C20 H20B 110.4
C19 C20 H20B 110.4
H20A C20 H20B 108.6
N4 C28 C29 103.8(4)
N4 C28 H28A 111.0
C29 C28 H28A 111.0
N4 C28 H28B 111.0
C29 C28 H28B 111.0
H28A C28 H28B 109.0
N4 C17 C18 111.8(4)
N4 C17 H17A 109.2
C18 C17 H17A 109.2
N4 C17 H17B 109.2
C18 C17 H17B 109.2
H17A C17 H17B 107.9
N3 C29 C28 105.4(4)
N3 C29 H29A 110.7
C28 C29 H29A 110.7
N3 C29 H29B 110.7
C28 C29 H29B 110.7
H29A C29 H29B 108.8
C26 O4 C30 117.7(4)
C4 O5 C31 117.9(4)
O4 C30 H30A 109.5
O4 C30 H30B 109.5
H30A C30 H30B 109.5
O4 C30 H30C 109.5
H30A C30 H30C 109.5
H30B C30 H30C 109.5
O5 C31 H31A 109.5
O5 C31 H31B 109.5
H31A C31 H31B 109.5
O5 C31 H31C 109.5
H31A C31 H31C 109.5
H31B C31 H31C 109.5
C1 O1 Cu1 127.7(3)
C23 O3 Cu2 128.5(3)
C23 O3 Cu1 134.6(3)
Cu2 O3 Cu1 96.69(14)
C12 O2 Cu2 119.4(3)
C12 O2 Cu1 111.8(3)
Cu2 O2 Cu1 98.65(13)
C15 O6 C32 117.5(4)
O6 C32 H32A 109.5
O6 C32 H32B 109.5
H32A C32 H32B 109.5
O6 C32 H32C 109.5
H32A C32 H32C 109.5
H32B C32 H32C 109.5
H11A O11 H11B 110(6)

loop_
_geom_bond_atom_site_label_1
_geom_bond_atom_site_label_2
_geom_bond_distance
Cu1 O1 1.915(3)
Cu1 N2 1.960(4)
Cu1 O2 2.045(3)
Cu1 N3 2.088(4)
Cu1 O3 2.221(3)
Cu2 O3 1.919(3)
Cu2 N1 1.952(4)
Cu2 N5 2.021(4)
Cu2 O2 2.042(3)
Cu2 N4 2.293(4)
Cl1 O7 1.297(6)
Cl1 O8 1.380(5)
Cl1 O10 1.381(7)
Cl1 O9 1.393(5)
N2 C7 1.281(6)
N2 C8 1.478(6)
N3 C9 1.487(6)
N3 C29 1.497(6)
N3 C10 1.499(6)
N1 C21 1.295(6)
N1 C20 1.477(6)
N5 C19 1.472(7)
N5 C18 1.496(7)
N5 H5N 0.95(6)
N4 C28 1.472(6)
N4 C17 1.477(6)
N4 C10 1.482(6)
C7 C6 1.430(6)
C7 H7 0.9300
C19 C20 1.510(8)
C19 H19A 0.9700
C19 H19B 0.9700
C24 C25 1.385(7)
C24 C23 1.409(7)
C24 H24 0.9300
C12 O2 1.354(5)
C12 C13 1.389(6)
C12 C11 1.412(6)
C5 C4 1.368(7)
C5 C6 1.409(6)
C5 H5 0.9300
C6 C1 1.417(6)
C10 C11 1.495(6)
C10 H10 0.9800
C1 O1 1.320(5)
C1 C2 1.409(6)
C11 C16 1.393(7)
C13 C14 1.401(7)
C13 H13 0.9300
C4 O5 1.376(6)
C4 C3 1.392(7)
C27 C26 1.377(7)
C27 C22 1.405(7)
C27 H27 0.9300
C26 O4 1.373(6)
C26 C25 1.396(7)
C23 O3 1.329(5)
C23 C22 1.419(6)
C9 C8 1.503(7)
C9 H9A 0.9700
C9 H9B 0.9700
C16 C15 1.388(7)
C16 H16 0.9300
C2 C3 1.365(7)
C2 H2 0.9300
C25 H25 0.9300
C14 C15 1.379(7)
C14 H14 0.9300
C8 H8A 0.9700
C8 H8B 0.9700
C22 C21 1.429(7)
C15 O6 1.382(6)
C3 H3 0.9300
C21 H21 0.9300
C18 C17 1.504(7)
C18 H18A 0.9700
C18 H18B 0.9700
C20 H20A 0.9700
C20 H20B 0.9700
C28 C29 1.532(7)
C28 H28A 0.9700
C28 H28B 0.9700
C17 H17A 0.9700
C17 H17B 0.9700
C29 H29A 0.9700
C29 H29B 0.9700
O4 C30 1.424(6)
O5 C31 1.407(7)
C30 H30A 0.9600
C30 H30B 0.9600
C30 H30C 0.9600
C31 H31A 0.9600
C31 H31B 0.9600
C31 H31C 0.9600
O6 C32 1.422(7)
C32 H32A 0.9600
C32 H32B 0.9600
C32 H32C 0.9600
O11 H11A 0.95(2)
O11 H11B 0.97(2)
